data_4100424
_journal_name_full 'Journal of the American Chemical Society'
_journal_year 2005
_chemical_formula_sum 'C30 H8 F10 O2 S4'
_chemical_formula_weight 718.60
_space_group_IT_number 15
_symmetry_cell_setting monoclinic
_symmetry_space_group_name_Hall '-C 2yc'
_symmetry_space_group_name_H-M 'C 1 2/c 1'
_cell_angle_alpha 90.00
_cell_angle_beta 94.259(4)
_cell_angle_gamma 90.00
_cell_formula_units_Z 4
_cell_length_a 53.617(12)
_cell_length_b 7.4030(17)
_cell_length_c 6.5735(15)
_cell_measurement_temperature 153(2)
_cell_volume 2602.0(10)
_diffrn_ambient_temperature 153(2)
_exptl_crystal_density_diffrn 1.834
_cod_depositor_comments
;
The following automatic conversions were performed:
'_symmetry_cell_setting' value 'Monoclinic' changed to 'monoclinic'
according to '/home/saulius/struct/CIF-dictionaries/cif_core.dic'
dictionary named 'cif_core.dic' version 2.4.1 from 2010-06-29.

Automatic conversion script
Id: cif_fix_enum 1527 2010-12-29 10:47:43Z saulius 
;
_cod_original_sg_symbol_H-M 'C 2/c'
_cod_database_code 4100424

loop_
_symmetry_equiv_pos_as_xyz
'x, y, z'
'-x, y, -z+1/2'
'x+1/2, y+1/2, z'
'-x+1/2, y+1/2, -z+1/2'
'-x, -y, -z'
'x, -y, z-1/2'
'-x+1/2, -y+1/2, -z'
'x+1/2, -y+1/2, z-1/2'

loop_
_atom_site_label
_atom_site_type_symbol
_atom_site_fract_x
_atom_site_fract_y
_atom_site_fract_z
_atom_site_U_iso_or_equiv
_atom_site_adp_type
_atom_site_occupancy
_atom_site_symmetry_multiplicity
_atom_site_calc_flag
_atom_site_refinement_flags
_atom_site_disorder_assembly
_atom_site_disorder_group
S1 S 0.161324(14) 0.19972(12) -0.08722(12) 0.0316(2) Uani 1 1 d . . .
S2 S 0.209857(14) 0.31085(11) 0.46249(12) 0.0314(2) Uani 1 1 d . . .
F1 F 0.08875(3) 0.5291(3) -0.0652(3) 0.0382(5) Uani 1 1 d . . .
F2 F 0.03999(3) 0.5672(3) -0.0108(3) 0.0432(5) Uani 1 1 d . . .
F3 F 0.00902(3) 0.2771(3) -0.0384(3) 0.0466(6) Uani 1 1 d . . .
F4 F 0.02702(3) -0.0518(3) -0.1394(3) 0.0455(6) Uani 1 1 d . . .
F5 F 0.07552(3) -0.0917(3) -0.2008(3) 0.0369(5) Uani 1 1 d . . .
O1 O 0.11503(4) 0.1400(3) -0.3581(4) 0.0368(6) Uani 1 1 d . . .
C1 C 0.08388(6) 0.2178(4) -0.1379(4) 0.0265(7) Uani 1 1 d . . .
C2 C 0.07411(6) 0.3812(4) -0.0826(5) 0.0300(7) Uani 1 1 d . . .
C3 C 0.04894(6) 0.4031(4) -0.0518(5) 0.0332(7) Uani 1 1 d . . .
C4 C 0.03305(6) 0.2571(5) -0.0699(5) 0.0349(8) Uani 1 1 d . . .
C5 C 0.04232(6) 0.0913(5) -0.1227(5) 0.0336(8) Uani 1 1 d . . .
C6 C 0.06729(6) 0.0727(4) -0.1548(5) 0.0315(7) Uani 1 1 d . . .
C7 C 0.11091(6) 0.1941(4) -0.1892(5) 0.0289(7) Uani 1 1 d . . .
C8 C 0.13065(6) 0.2340(4) -0.0317(5) 0.0291(7) Uani 1 1 d . . .
C9 C 0.12901(6) 0.2821(4) 0.1669(5) 0.0324(7) Uani 1 1 d . . .
H9 H 0.1136 0.3049 0.2251 0.039 Uiso 1 1 calc R . .
C10 C 0.15256(6) 0.2947(4) 0.2772(5) 0.0326(7) Uani 1 1 d . . .
H10 H 0.1548 0.3286 0.4168 0.039 Uiso 1 1 calc R . .
C11 C 0.17191(6) 0.2522(4) 0.1592(5) 0.0269(7) Uani 1 1 d . . .
C12 C 0.19826(6) 0.2370(4) 0.2233(5) 0.0280(7) Uani 1 1 d . . .
C13 C 0.21706(6) 0.1642(4) 0.1191(5) 0.0299(7) Uani 1 1 d . . .
H13 H 0.2146 0.1182 -0.0158 0.036 Uiso 1 1 calc R . .
C14 C 0.24056(6) 0.1643(4) 0.2330(5) 0.0307(7) Uani 1 1 d . . .
H14 H 0.2554 0.1172 0.1826 0.037 Uiso 1 1 calc R . .
C15 C 0.23980(5) 0.2383(4) 0.4213(5) 0.0273(7) Uani 1 1 d . . .

loop_
_atom_site_aniso_label
_atom_site_aniso_U_11
_atom_site_aniso_U_22
_atom_site_aniso_U_33
_atom_site_aniso_U_23
_atom_site_aniso_U_13
_atom_site_aniso_U_12
S1 0.0262(4) 0.0391(5) 0.0296(4) -0.0031(4) 0.0037(3) 0.0017(3)
S2 0.0248(4) 0.0360(5) 0.0333(4) -0.0060(4) 0.0025(3) 0.0019(3)
F1 0.0381(10) 0.0308(10) 0.0461(12) -0.0020(9) 0.0067(9) -0.0034(8)
F2 0.0390(11) 0.0436(12) 0.0470(12) -0.0069(10) 0.0038(9) 0.0121(9)
F3 0.0260(10) 0.0648(14) 0.0496(12) 0.0003(11) 0.0076(9) 0.0010(9)
F4 0.0346(11) 0.0485(13) 0.0525(13) -0.0005(11) -0.0016(9) -0.0124(9)
F5 0.0395(11) 0.0343(10) 0.0364(11) -0.0049(9) -0.0010(8) -0.0004(8)
O1 0.0349(13) 0.0443(14) 0.0315(12) -0.0037(12) 0.0037(10) 0.0032(11)
C1 0.0255(15) 0.0338(17) 0.0199(14) 0.0014(13) 0.0001(11) -0.0013(12)
C2 0.0306(16) 0.0316(17) 0.0273(16) -0.0012(14) -0.0006(12) -0.0031(13)
C3 0.0332(17) 0.0371(18) 0.0292(17) -0.0007(15) 0.0007(13) 0.0083(14)
C4 0.0266(16) 0.045(2) 0.0329(17) 0.0000(16) 0.0013(13) 0.0033(14)
C5 0.0301(17) 0.0419(19) 0.0283(16) 0.0005(15) -0.0005(13) -0.0084(14)
C6 0.0348(17) 0.0338(17) 0.0254(16) 0.0005(14) -0.0017(13) 0.0022(14)
C7 0.0289(16) 0.0275(16) 0.0304(17) -0.0013(13) 0.0036(13) 0.0003(13)
C8 0.0258(15) 0.0316(16) 0.0301(16) -0.0009(14) 0.0036(12) 0.0011(12)
C9 0.0285(16) 0.0381(18) 0.0308(16) -0.0021(15) 0.0043(13) 0.0019(14)
C10 0.0306(17) 0.0389(18) 0.0284(16) -0.0036(15) 0.0024(13) -0.0003(14)
C11 0.0276(16) 0.0253(15) 0.0277(15) -0.0017(13) 0.0020(12) -0.0029(12)
C12 0.0285(16) 0.0261(15) 0.0291(16) 0.0018(14) -0.0002(12) 0.0000(12)
C13 0.0302(16) 0.0296(16) 0.0300(16) -0.0005(14) 0.0033(12) -0.0015(13)
C14 0.0266(16) 0.0289(16) 0.0370(18) -0.0032(15) 0.0056(13) 0.0013(12)
C15 0.0212(14) 0.0261(15) 0.0348(17) 0.0004(14) 0.0042(12) 0.0003(11)

loop_
_geom_bond_atom_site_label_1
_geom_bond_atom_site_label_2
_geom_bond_distance
_geom_bond_site_symmetry_2
_geom_bond_publ_flag
S1 C11 1.720(3) . ?
S1 C8 1.730(3) . ?
S2 C15 1.733(3) . ?
S2 C12 1.736(3) . ?
F1 C2 1.347(4) . ?
F2 C3 1.341(4) . ?
F3 C4 1.328(4) . ?
F4 C5 1.339(4) . ?
F5 C6 1.337(4) . ?
O1 C7 1.216(4) . ?
C1 C2 1.378(5) . ?
C1 C6 1.393(4) . ?
C1 C7 1.522(4) . ?
C2 C3 1.389(5) . ?
C3 C4 1.376(5) . ?
C4 C5 1.378(5) . ?
C5 C6 1.378(5) . ?
C7 C8 1.455(4) . ?
C8 C9 1.362(4) . ?
C9 C10 1.412(4) . ?
C9 H9 0.9500 . ?
C10 C11 1.377(4) . ?
C10 H10 0.9500 . ?
C11 C12 1.448(4) . ?
C12 C13 1.371(4) . ?
C13 C14 1.417(4) . ?
C13 H13 0.9500 . ?
C14 C15 1.357(4) . ?
C14 H14 0.9500 . ?
C15 C15 1.459(6) 7_556 ?
